data_7217032
loop_
_publ_author_name
'Rajesh Goud, N.'
'Khan, Ronaq Ali'
'Nangia, Ashwini'

_publ_section_title
;
 Modulating the solubility of sulfacetamide by means of cocrystals
;
_journal_issue 26
_journal_name_full CrystEngComm
_journal_page_first 5859
_journal_paper_doi 10.1039/c4ce00103f
_journal_volume 16
_journal_year 2014
_chemical_formula_moiety 'C8 H10 N2 O3 S, C5 H6 N2'
_chemical_formula_sum 'C13 H16 N4 O3 S'
_chemical_formula_weight 308.36
_chemical_melting_point 431
_chemical_name_common sulfacetamide4-aminopyridineSalt
_chemical_name_systematic N-4-aminophenylsulfonylacetamidePyridine-4-amine
_space_group_IT_number 14
_symmetry_cell_setting monoclinic
_symmetry_space_group_name_Hall '-P 2ybc'
_symmetry_space_group_name_H-M 'P 1 21/c 1'
_atom_sites_solution_hydrogens geom
_atom_sites_solution_primary direct
_atom_sites_solution_secondary difmap
_audit_creation_method SHELXL-97
_cell_angle_alpha 90.00
_cell_angle_beta 97.8790(10)
_cell_angle_gamma 90.00
_cell_formula_units_Z 4
_cell_length_a 7.7413(7)
_cell_length_b 17.8726(16)
_cell_length_c 11.0065(10)
_cell_measurement_reflns_used 8862
_cell_measurement_temperature 298(2)
_cell_measurement_theta_max 26.07
_cell_measurement_theta_min 2.19
_cell_volume 1508.5(2)
_computing_cell_refinement 'Bruker SMART'
_computing_data_collection 'Bruker SMART'
_computing_data_reduction 'Bruker SAINT'
_computing_molecular_graphics 'Bruker SHELXTL'
_computing_publication_material 'Bruker SHELXTL'
_computing_structure_refinement 'SHELXL-97 (Sheldrick, 1997)'
_computing_structure_solution 'SHELXS-97 (Sheldrick, 1990)'
_diffrn_ambient_temperature 298(2)
_diffrn_measured_fraction_theta_full 0.997
_diffrn_measured_fraction_theta_max 0.997
_diffrn_measurement_device_type 'CCD area detector'
_diffrn_measurement_method 'phi and omega scans'
_diffrn_radiation_monochromator graphite
_diffrn_radiation_source 'fine-focus sealed tube'
_diffrn_radiation_type MoK\a
_diffrn_radiation_wavelength 0.71073
_diffrn_reflns_av_R_equivalents 0.0367
_diffrn_reflns_av_sigmaI/netI 0.0246
_diffrn_reflns_limit_h_max 9
_diffrn_reflns_limit_h_min -9
_diffrn_reflns_limit_k_max 22
_diffrn_reflns_limit_k_min -22
_diffrn_reflns_limit_l_max 13
_diffrn_reflns_limit_l_min -13
_diffrn_reflns_number 15456
_diffrn_reflns_theta_full 26.10
_diffrn_reflns_theta_max 26.10
_diffrn_reflns_theta_min 2.19
_exptl_absorpt_coefficient_mu 0.230
_exptl_absorpt_correction_T_max 0.9751
_exptl_absorpt_correction_T_min 0.9300
_exptl_absorpt_correction_type multi-scan
_exptl_absorpt_process_details Sadabs
_exptl_crystal_colour Colorless
_exptl_crystal_density_diffrn 1.358
_exptl_crystal_density_method 'not measured'
_exptl_crystal_description Block
_exptl_crystal_F_000 648
_exptl_crystal_size_max 0.32
_exptl_crystal_size_mid 0.22
_exptl_crystal_size_min 0.11
_refine_diff_density_max 0.233
_refine_diff_density_min -0.292
_refine_diff_density_rms 0.051
_refine_ls_extinction_method none
_refine_ls_goodness_of_fit_ref 1.191
_refine_ls_hydrogen_treatment mixed
_refine_ls_matrix_type full
_refine_ls_number_parameters 211
_refine_ls_number_reflns 2992
_refine_ls_number_restraints 0
_refine_ls_restrained_S_all 1.191
_refine_ls_R_factor_all 0.0552
_refine_ls_R_factor_gt 0.0496
_refine_ls_shift/su_max 0.000
_refine_ls_shift/su_mean 0.000
_refine_ls_structure_factor_coef Fsqd
_refine_ls_weighting_details 'calc w=1/[\s^2^(Fo^2^)+(0.0517P)^2^+0.5960P] where P=(Fo^2^+2Fc^2^)/3'
_refine_ls_weighting_scheme calc
_refine_ls_wR_factor_gt 0.1195
_refine_ls_wR_factor_ref 0.1226
_reflns_number_gt 2698
_reflns_number_total 2992
_reflns_threshold_expression >2sigma(I)
_cod_data_source_file c4ce00103f2.cif
_cod_data_source_block SACT-4AP
_cod_depositor_comments
;
The following automatic conversions were performed:

'_symmetry_cell_setting' value 'Monoclinic' changed to 'monoclinic'
according to
/usr/data/users/saulius/crontab/automatic-downloads/current/RSC/lib/dictionaries/cif_core.dic
dictionary named 'cif_core.dic' version 2.4.2 from 2011-04-26.

Automatic conversion script
Id: cif_fix_values 2281 2013-09-26 08:29:07Z andrius 
;
_cod_original_sg_symbol_H-M 'P2(1)/c  '
_cod_database_code 7217032

loop_
_symmetry_equiv_pos_as_xyz
'x, y, z'
'-x, y+1/2, -z+1/2'
'-x, -y, -z'
'x, -y-1/2, z-1/2'

loop_
_atom_site_label
_atom_site_type_symbol
_atom_site_fract_x
_atom_site_fract_y
_atom_site_fract_z
_atom_site_U_iso_or_equiv
_atom_site_adp_type
_atom_site_occupancy
_atom_site_symmetry_multiplicity
_atom_site_calc_flag
_atom_site_refinement_flags
S1 S 0.65374(6) 0.57528(3) 0.79622(5) 0.03806(17) Uani 1 1 d .
O3 O 0.9384(2) 0.63276(9) 0.96367(16) 0.0533(4) Uani 1 1 d .
O2 O 0.5865(2) 0.56257(9) 0.90942(16) 0.0505(4) Uani 1 1 d .
O1 O 0.5672(2) 0.53382(8) 0.69226(16) 0.0534(4) Uani 1 1 d .
C1 C 0.6301(2) 0.67112(10) 0.76101(18) 0.0340(4) Uani 1 1 d .
N3 N 0.8820(3) 0.43732(12) 0.6373(2) 0.0561(5) Uani 1 1 d .
C2 C 0.5373(3) 0.71742(12) 0.82924(19) 0.0385(5) Uani 1 1 d .
H2 H 0.4881 0.6981 0.8951 0.046 Uiso 1 1 calc R
C6 C 0.7019(3) 0.70045(12) 0.66246(19) 0.0402(5) Uani 1 1 d .
H6 H 0.7635 0.6694 0.6159 0.048 Uiso 1 1 calc R
N1 N 0.8572(2) 0.55446(9) 0.80066(17) 0.0407(4) Uani 1 1 d .
C5 C 0.6826(3) 0.77493(12) 0.63320(19) 0.0423(5) Uani 1 1 d .
H5 H 0.7321 0.7940 0.5673 0.051 Uiso 1 1 calc R
C11 C 0.8612(3) 0.31005(13) 0.4946(2) 0.0459(5) Uani 1 1 d .
C4 C 0.5897(3) 0.82230(11) 0.7010(2) 0.0431(5) Uani 1 1 d .
C7 C 0.9737(3) 0.58647(11) 0.8875(2) 0.0397(5) Uani 1 1 d .
C3 C 0.5176(3) 0.79243(12) 0.7995(2) 0.0449(5) Uani 1 1 d .
H3 H 0.4554 0.8233 0.8459 0.054 Uiso 1 1 calc R
C10 C 0.7622(3) 0.37404(14) 0.4589(2) 0.0542(6) Uani 1 1 d .
H10 H 0.6876 0.3742 0.3851 0.065 Uiso 1 1 calc R
N4 N 0.8462(3) 0.24771(14) 0.4283(2) 0.0619(6) Uani 1 1 d .
C13 C 0.9816(3) 0.37759(14) 0.6736(2) 0.0604(7) Uani 1 1 d .
H13 H 1.0562 0.3798 0.7473 0.072 Uiso 1 1 calc R
N2 N 0.5775(4) 0.89695(13) 0.6730(3) 0.0705(7) Uani 1 1 d .
C9 C 0.7745(3) 0.43510(14) 0.5308(2) 0.0561(6) Uani 1 1 d .
H9 H 0.7068 0.4768 0.5062 0.067 Uiso 1 1 calc R
C12 C 0.9759(3) 0.31438(14) 0.6054(2) 0.0537(6) Uani 1 1 d .
H12 H 1.0473 0.2740 0.6316 0.064 Uiso 1 1 calc R
C8 C 1.1591(3) 0.56171(16) 0.8868(3) 0.0624(7) Uani 1 1 d .
H8A H 1.1944 0.5306 0.9569 0.094 Uiso 1 1 calc R
H8B H 1.2336 0.6048 0.8899 0.094 Uiso 1 1 calc R
H8C H 1.1677 0.5340 0.8132 0.094 Uiso 1 1 calc R
H4A H 0.898(4) 0.2065(17) 0.453(3) 0.070(9) Uiso 1 1 d .
H2B H 0.598(4) 0.9101(17) 0.604(3) 0.063(9) Uiso 1 1 d .
H4B H 0.772(4) 0.2455(17) 0.362(3) 0.074(9) Uiso 1 1 d .
H2A H 0.515(5) 0.921(2) 0.712(3) 0.082(12) Uiso 1 1 d .
H3A H 0.877(4) 0.4758(18) 0.691(3) 0.075(9) Uiso 1 1 d .

loop_
_atom_site_aniso_label
_atom_site_aniso_U_11
_atom_site_aniso_U_22
_atom_site_aniso_U_33
_atom_site_aniso_U_23
_atom_site_aniso_U_13
_atom_site_aniso_U_12
S1 0.0319(3) 0.0288(3) 0.0515(3) 0.0041(2) -0.0014(2) 0.00011(19)
O3 0.0416(9) 0.0531(10) 0.0631(10) -0.0128(8) -0.0011(8) -0.0002(7)
O2 0.0404(8) 0.0477(9) 0.0635(10) 0.0185(8) 0.0075(7) -0.0018(7)
O1 0.0471(9) 0.0353(8) 0.0720(11) -0.0062(7) -0.0126(8) -0.0004(7)
C1 0.0310(9) 0.0287(9) 0.0404(11) 0.0018(8) -0.0013(8) 0.0014(7)
N3 0.0543(12) 0.0486(12) 0.0628(13) -0.0111(10) -0.0016(10) 0.0113(10)
C2 0.0381(11) 0.0402(11) 0.0373(11) 0.0022(8) 0.0051(9) 0.0021(9)
C6 0.0411(11) 0.0399(11) 0.0404(11) -0.0007(9) 0.0086(9) 0.0027(9)
N1 0.0348(9) 0.0333(9) 0.0524(11) -0.0009(8) 0.0006(8) 0.0050(7)
C5 0.0454(12) 0.0430(12) 0.0379(11) 0.0089(9) 0.0029(9) -0.0051(9)
C11 0.0380(11) 0.0526(13) 0.0454(12) -0.0017(10) -0.0007(9) 0.0070(10)
C4 0.0428(11) 0.0331(10) 0.0492(12) 0.0028(9) -0.0085(10) 0.0007(9)
C7 0.0353(11) 0.0338(10) 0.0493(12) 0.0058(9) 0.0035(9) 0.0006(8)
C3 0.0458(12) 0.0392(11) 0.0482(12) -0.0063(9) 0.0016(10) 0.0107(9)
C10 0.0498(13) 0.0637(16) 0.0458(13) 0.0030(11) -0.0048(11) 0.0160(11)
N4 0.0622(14) 0.0587(14) 0.0577(13) -0.0144(11) -0.0170(11) 0.0168(11)
C13 0.0515(14) 0.0586(15) 0.0641(16) -0.0132(12) -0.0163(12) 0.0143(12)
N2 0.094(2) 0.0381(12) 0.0784(19) 0.0142(12) 0.0082(16) 0.0107(12)
C9 0.0558(15) 0.0515(14) 0.0590(15) 0.0043(11) 0.0004(12) 0.0188(11)
C12 0.0492(13) 0.0493(13) 0.0570(14) -0.0065(11) -0.0126(11) 0.0151(11)
C8 0.0343(12) 0.0692(17) 0.0818(18) -0.0015(14) 0.0006(12) 0.0060(11)

loop_
_atom_type_symbol
_atom_type_description
_atom_type_scat_dispersion_real
_atom_type_scat_dispersion_imag
_atom_type_scat_source
C C 0.0033 0.0016 'International Tables Vol C Tables 4.2.6.8 and 6.1.1.4'
H H 0.0000 0.0000 'International Tables Vol C Tables 4.2.6.8 and 6.1.1.4'
N N 0.0061 0.0033 'International Tables Vol C Tables 4.2.6.8 and 6.1.1.4'
O O 0.0106 0.0060 'International Tables Vol C Tables 4.2.6.8 and 6.1.1.4'
S S 0.1246 0.1234 'International Tables Vol C Tables 4.2.6.8 and 6.1.1.4'

loop_
_geom_angle_atom_site_label_1
_geom_angle_atom_site_label_2
_geom_angle_atom_site_label_3
_geom_angle
O2 S1 O1 114.98(10)
O2 S1 N1 114.00(10)
O1 S1 N1 104.47(10)
O2 S1 C1 107.85(10)
O1 S1 C1 107.53(9)
N1 S1 C1 107.64(9)
C2 C1 C6 119.47(18)
C2 C1 S1 120.59(16)
C6 C1 S1 119.93(15)
C9 N3 C13 119.8(2)
C9 N3 H3A 121.0(19)
C13 N3 H3A 118.5(19)
C1 C2 C3 120.0(2)
C1 C2 H2 120.0
C3 C2 H2 120.0
C5 C6 C1 120.49(19)
C5 C6 H6 119.8
C1 C6 H6 119.8
C7 N1 S1 118.64(15)
C6 C5 C4 120.8(2)
C6 C5 H5 119.6
C4 C5 H5 119.6
N4 C11 C10 121.8(2)
N4 C11 C12 121.3(2)
C10 C11 C12 117.0(2)
N2 C4 C3 121.8(3)
N2 C4 C5 119.7(3)
C3 C4 C5 118.43(19)
O3 C7 N1 125.19(19)
O3 C7 C8 120.1(2)
N1 C7 C8 114.7(2)
C2 C3 C4 120.9(2)
C2 C3 H3 119.6
C4 C3 H3 119.6
C9 C10 C11 120.3(2)
C9 C10 H10 119.8
C11 C10 H10 119.8
C11 N4 H4A 123(2)
C11 N4 H4B 120(2)
H4A N4 H4B 117(3)
N3 C13 C12 121.6(2)
N3 C13 H13 119.2
C12 C13 H13 119.2
C4 N2 H2B 118(2)
C4 N2 H2A 115(3)
H2B N2 H2A 122(3)
N3 C9 C10 121.6(2)
N3 C9 H9 119.2
C10 C9 H9 119.2
C13 C12 C11 119.6(2)
C13 C12 H12 120.2
C11 C12 H12 120.2
C7 C8 H8A 109.5
C7 C8 H8B 109.5
H8A C8 H8B 109.5
C7 C8 H8C 109.5
H8A C8 H8C 109.5
H8B C8 H8C 109.5

loop_
_geom_bond_atom_site_label_1
_geom_bond_atom_site_label_2
_geom_bond_distance
S1 O2 1.4327(17)
S1 O1 1.4480(16)
S1 N1 1.6123(18)
S1 C1 1.7601(19)
O3 C7 1.235(3)
C1 C2 1.383(3)
C1 C6 1.388(3)
N3 C9 1.342(3)
N3 C13 1.345(3)
N3 H3A 0.91(3)
C2 C3 1.383(3)
C2 H2 0.9300
C6 C5 1.373(3)
C6 H6 0.9300
N1 C7 1.349(3)
C5 C4 1.392(3)
C5 H5 0.9300
C11 N4 1.328(3)
C11 C10 1.403(3)
C11 C12 1.409(3)
C4 N2 1.370(3)
C4 C3 1.392(3)
C7 C8 1.503(3)
C3 H3 0.9300
C10 C9 1.344(4)
C10 H10 0.9300
N4 H4A 0.86(3)
N4 H4B 0.86(3)
C13 C12 1.353(3)
C13 H13 0.9300
N2 H2B 0.83(3)
N2 H2A 0.81(4)
C9 H9 0.9300
C12 H12 0.9300
C8 H8A 0.9600
C8 H8B 0.9600
C8 H8C 0.9600
